data_4107452
loop_
_publ_author_name
'Julia R. Khusnutdinova'
'Laura L. Newman'
'Peter Y. Zavalij'
'Yiu-Fai Lam'
'Andrei N. Vedernikov'

_publ_section_title
;
 Direct C(sp3)-O Reductive Elimination of Olefin Oxides from PtIV-Oxetanes
 Prepared by Aerobic Oxidation of PtII Olefin Derivatives (Olefin =
 cis-Cyclooctene, Norbornene)
;
_journal_name_full 'Journal of the American Chemical Society'
_journal_page_first 2174
_journal_page_last 2175
_journal_paper_doi 10.1021/ja7107323
_journal_volume 130
_journal_year 2008
_chemical_absolute_configuration ad
_chemical_formula_moiety 'C18 H20 N2 O5 Pt S, C H4 O, 2(H2 O)'
_chemical_formula_sum 'C19 H28 N2 O8 Pt S'
_chemical_formula_weight 639.58
_chemical_name_common Pt-complex
_chemical_name_systematic
;
Pt-complex
;
_space_group_IT_number 4
_symmetry_cell_setting monoclinic
_symmetry_space_group_name_Hall 'P 2yb'
_symmetry_space_group_name_H-M 'P 1 21 1'
_atom_sites_solution_hydrogens geom
_atom_sites_solution_primary direct
_atom_sites_solution_secondary difmap
_audit_creation_method 'SHELXL-97 & ZCIF'
_cell_angle_alpha 90.00
_cell_angle_beta 99.1130(10)
_cell_angle_gamma 90.00
_cell_formula_units_Z 2
_cell_length_a 8.4315(6)
_cell_length_b 8.5602(6)
_cell_length_c 15.7898(11)
_cell_measurement_reflns_used 8104
_cell_measurement_temperature 220(2)
_cell_measurement_theta_max 29.2
_cell_measurement_theta_min 2.4
_cell_volume 1125.25(14)
_computing_cell_refinement 'SAINT (Bruker, 1999)'
_computing_data_collection 'SMART (Bruker, 1999)'
_computing_data_reduction SAINT
_computing_molecular_graphics 'XSHEL (Bruker, 1999)'
_computing_publication_material SHELXL-97
_computing_structure_refinement 'SHELXL-97 (Sheldrick, 1997)'
_computing_structure_solution 'SHELXS-97 (Sheldrick, 1990)'
_diffrn_ambient_temperature 220(2)
_diffrn_detector 'CCD area detector'
_diffrn_detector_area_resol_mean 8.33
_diffrn_detector_type 'Bruker Smart1000'
_diffrn_measured_fraction_theta_full 0.999
_diffrn_measured_fraction_theta_max 0.999
_diffrn_measurement_details 366,366,366,366,366,366
_diffrn_measurement_device_type 'three-circle diffractometer'
_diffrn_measurement_method '\w scans'
_diffrn_measurement_specimen_support 'glass capillary'
_diffrn_orient_matrix_type standard
_diffrn_orient_matrix_UB_11 -0.0243026
_diffrn_orient_matrix_UB_12 0.0224502
_diffrn_orient_matrix_UB_13 -0.0628706
_diffrn_orient_matrix_UB_21 -0.1171315
_diffrn_orient_matrix_UB_22 -0.0151950
_diffrn_orient_matrix_UB_23 0.0014554
_diffrn_orient_matrix_UB_31 -0.0108717
_diffrn_orient_matrix_UB_32 0.1136308
_diffrn_orient_matrix_UB_33 0.0126208
_diffrn_radiation_monochromator graphite
_diffrn_radiation_source 'fine-focus sealed tube'
_diffrn_radiation_type MoK\a
_diffrn_radiation_wavelength 0.71073
_diffrn_reflns_av_R_equivalents 0.0249
_diffrn_reflns_av_sigmaI/netI 0.0314
_diffrn_reflns_limit_h_max 10
_diffrn_reflns_limit_h_min -10
_diffrn_reflns_limit_k_max 11
_diffrn_reflns_limit_k_min -11
_diffrn_reflns_limit_l_max 20
_diffrn_reflns_limit_l_min -20
_diffrn_reflns_number 19852
_diffrn_reflns_theta_full 27.50
_diffrn_reflns_theta_max 27.50
_diffrn_reflns_theta_min 2.58
_diffrn_source_current 30
_diffrn_source_voltage 50
_diffrn_standards_decay_% 0
_exptl_absorpt_coefficient_mu 6.375
_exptl_absorpt_correction_T_max 0.682
_exptl_absorpt_correction_T_min 0.404
_exptl_absorpt_correction_type multi-scan
_exptl_absorpt_process_details 'SADABS (Sheldrick, 1996)'
_exptl_crystal_colour colorless
_exptl_crystal_density_diffrn 1.888
_exptl_crystal_density_method not-measure
_exptl_crystal_description prism
_exptl_crystal_F_000 628
_exptl_crystal_id 'Vedern/Julia PtNB'
_exptl_crystal_size_max 0.27
_exptl_crystal_size_mid 0.125
_exptl_crystal_size_min 0.06
_refine_diff_density_max 1.258
_refine_diff_density_min -0.582
_refine_diff_density_rms 0.068
_refine_ls_abs_structure_details '(Flack, 1983)'
_refine_ls_abs_structure_Flack 0.022(4)
_refine_ls_extinction_method none
_refine_ls_goodness_of_fit_ref 0.998
_refine_ls_hydrogen_treatment mixed
_refine_ls_matrix_type full
_refine_ls_number_parameters 318
_refine_ls_number_reflns 5143
_refine_ls_number_restraints 11
_refine_ls_restrained_S_all 0.998
_refine_ls_R_factor_all 0.0154
_refine_ls_R_factor_gt 0.0144
_refine_ls_shift/su_max 0.001
_refine_ls_shift/su_mean 0.000
_refine_ls_structure_factor_coef Fsqd
_refine_ls_weighting_details 'w=1/[\s^2^(Fo^2^)+(0.0037P)^2^], P=(max(Fo^2^,0)+2Fc^2^)/3'
_refine_ls_weighting_scheme calc
_refine_ls_wR_factor_gt 0.0344
_refine_ls_wR_factor_ref 0.0347
_reflns_Friedel_coverage 0.863
_reflns_number_gt 4974
_reflns_number_total 5143
_reflns_threshold_expression >2sigma(I)
_cod_data_source_file ja7107323-file002.cif
_cod_data_source_block 1523
_cod_database_code 4107452
_diffrn_measurement_total_frames-ccd 2196
_diffrn_measurement_frame_width-ccd 0.5
_diffrn_detector_distance-ccd 5.000
_diffrn_measurement_frame_time-ccd 23
_diffrn_measurement_total_time-ccd 18.4
_diffrn_measurement_frame_size-ccd 512

loop_
_symmetry_equiv_pos_as_xyz
'x, y, z'
'-x, y+1/2, -z'

loop_
_atom_site_label
_atom_site_type_symbol
_atom_site_fract_x
_atom_site_fract_y
_atom_site_fract_z
_atom_site_U_iso_or_equiv
_atom_site_adp_type
_atom_site_occupancy
_atom_site_symmetry_multiplicity
_atom_site_calc_flag
_atom_site_refinement_flags
Pt1 Pt 0.335815(8) 0.51570(2) 0.201311(5) 0.01919(2) Uani 1 1 d .
O2 O 0.1413(2) 0.4212(2) 0.23236(14) 0.0327(5) Uani 1 1 d D
H2 H 0.056(2) 0.457(3) 0.2063(16) 0.030(9) Uiso 1 1 d D
O1 O 0.2151(2) 0.7084(2) 0.15949(12) 0.0271(4) Uani 1 1 d .
C1 C 0.1350(4) 0.6419(3) 0.0787(2) 0.0275(7) Uani 1 1 d D
H1A H 0.024(2) 0.623(3) 0.0817(18) 0.021(7) Uiso 1 1 d D
C2 C 0.2294(3) 0.4878(3) 0.07649(17) 0.0249(7) Uani 1 1 d D
H2A H 0.174(4) 0.392(3) 0.075(2) 0.026(10) Uiso 1 1 d D
C3 C 0.3257(3) 0.5116(6) 0.00285(15) 0.0315(5) Uani 1 1 d .
H3A H 0.4251 0.4489 0.0060 0.030(8) Uiso 1 1 calc R
C4 C 0.2000(4) 0.4883(4) -0.07845(17) 0.0372(9) Uani 1 1 d .
H4A H 0.1402 0.3908 -0.0754 0.050(7) Uiso 1 1 calc R
H4B H 0.2509 0.4870 -0.1301 0.050(7) Uiso 1 1 calc R
C5 C 0.0886(4) 0.6324(4) -0.0778(2) 0.0399(8) Uani 1 1 d .
H5A H 0.0827 0.6923 -0.1311 0.056(8) Uiso 1 1 calc R
H5B H -0.0200 0.6006 -0.0704 0.056(8) Uiso 1 1 calc R
C6 C 0.1690(3) 0.7283(3) -0.00058(19) 0.0298(6) Uani 1 1 d .
H6A H 0.1417 0.8408 -0.0025 0.038(9) Uiso 1 1 calc R
C7 C 0.3476(4) 0.6910(4) 0.0001(2) 0.0350(7) Uani 1 1 d .
H7A H 0.4168 0.7316 0.0512 0.035(6) Uiso 1 1 calc R
H7B H 0.3865 0.7264 -0.0519 0.035(6) Uiso 1 1 calc R
S1 S 0.71062(8) 0.57224(7) 0.22525(5) 0.02299(14) Uani 1 1 d .
O11 O 0.5498(2) 0.6191(2) 0.17847(13) 0.0305(5) Uani 1 1 d .
O12 O 0.7978(2) 0.4788(2) 0.17309(14) 0.0341(6) Uani 1 1 d .
O13 O 0.7945(2) 0.7065(2) 0.26509(15) 0.0356(5) Uani 1 1 d .
C10 C 0.6696(3) 0.4501(3) 0.31286(17) 0.0233(6) Uani 1 1 d .
H10 H 0.7745 0.4241 0.3477 0.028 Uiso 1 1 calc R
N10 N 0.4484(3) 0.3048(2) 0.22942(14) 0.0209(5) Uani 1 1 d .
C11 C 0.5938(3) 0.2981(3) 0.27946(17) 0.0209(5) Uani 1 1 d .
C12 C 0.6679(3) 0.1563(4) 0.30030(18) 0.0290(7) Uani 1 1 d .
H12 H 0.7695 0.1525 0.3348 0.035 Uiso 1 1 calc R
C13 C 0.5911(3) 0.0196(6) 0.26976(17) 0.0341(5) Uani 1 1 d .
H13 H 0.6398 -0.0777 0.2840 0.041 Uiso 1 1 calc R
C14 C 0.4428(3) 0.0271(5) 0.21829(17) 0.0318(6) Uani 1 1 d .
H14 H 0.3893 -0.0645 0.1969 0.038 Uiso 1 1 calc R
C15 C 0.3750(3) 0.1716(3) 0.19896(18) 0.0274(6) Uani 1 1 d .
H15 H 0.2745 0.1776 0.1635 0.033 Uiso 1 1 calc R
N20 N 0.4205(3) 0.5711(3) 0.33743(15) 0.0237(5) Uani 1 1 d .
C21 C 0.5736(3) 0.5375(4) 0.37088(16) 0.0224(7) Uani 1 1 d .
C22 C 0.6349(4) 0.5763(3) 0.45440(19) 0.0311(6) Uani 1 1 d .
H22 H 0.7424 0.5532 0.4768 0.037 Uiso 1 1 calc R
C23 C 0.5386(4) 0.6490(4) 0.5048(2) 0.0401(8) Uani 1 1 d .
H23 H 0.5791 0.6759 0.5618 0.048 Uiso 1 1 calc R
C24 C 0.3802(4) 0.6819(4) 0.4702(2) 0.0398(8) Uani 1 1 d .
H24 H 0.3118 0.7309 0.5036 0.048 Uiso 1 1 calc R
C25 C 0.3253(4) 0.6419(4) 0.38663(19) 0.0310(7) Uani 1 1 d .
H25 H 0.2184 0.6646 0.3630 0.037 Uiso 1 1 calc R
C1M C 0.0551(5) 0.3777(6) 0.5294(3) 0.0705(13) Uani 1 1 d .
H1M1 H 0.1489 0.4282 0.5132 0.085 Uiso 1 1 calc R
H1M2 H 0.0889 0.2919 0.5681 0.085 Uiso 1 1 calc R
H1M3 H -0.0050 0.4528 0.5577 0.085 Uiso 1 1 calc R
O1M O -0.0402(3) 0.3218(3) 0.45747(17) 0.0536(7) Uani 1 1 d D
H1M H 0.018(3) 0.285(3) 0.4249(15) 0.023(8) Uiso 1 1 d D
O1W O 0.0696(3) 0.9007(3) 0.26332(16) 0.0414(6) Uani 1 1 d D
H11W H 0.128(3) 0.850(4) 0.235(2) 0.059(9) Uiso 1 1 d D
H12W H -0.017(2) 0.855(3) 0.260(2) 0.059(9) Uiso 1 1 d D
O2W O 0.1301(3) 0.1857(3) 0.34627(15) 0.0433(6) Uani 1 1 d D
H21W H 0.128(5) 0.249(3) 0.3068(15) 0.075(11) Uiso 1 1 d D
H22W H 0.117(5) 0.0992(18) 0.323(2) 0.075(11) Uiso 1 1 d D

loop_
_atom_site_aniso_label
_atom_site_aniso_U_11
_atom_site_aniso_U_22
_atom_site_aniso_U_33
_atom_site_aniso_U_23
_atom_site_aniso_U_13
_atom_site_aniso_U_12
Pt1 0.01737(4) 0.01741(4) 0.02244(4) 0.00019(7) 0.00206(3) 0.00054(6)
O2 0.0152(9) 0.0383(12) 0.0441(12) 0.0136(10) 0.0030(9) -0.0013(8)
O1 0.0280(10) 0.0216(9) 0.0298(10) -0.0016(8) -0.0016(8) 0.0074(8)
C1 0.0217(14) 0.0243(14) 0.0355(17) -0.0008(12) 0.0015(12) 0.0031(11)
C2 0.0261(12) 0.021(2) 0.0259(12) 0.0003(10) -0.0023(10) 0.0015(10)
C3 0.0323(12) 0.0338(13) 0.0290(12) 0.003(2) 0.0069(9) 0.006(2)
C4 0.0456(16) 0.041(3) 0.0237(13) -0.0015(13) 0.0017(11) -0.0039(14)
C5 0.0433(19) 0.0414(19) 0.0319(17) 0.0080(14) -0.0041(14) -0.0023(15)
C6 0.0323(15) 0.0253(14) 0.0299(15) 0.0063(12) -0.0003(12) 0.0016(12)
C7 0.0334(16) 0.0400(18) 0.0317(16) 0.0054(13) 0.0055(13) -0.0084(13)
S1 0.0172(3) 0.0194(3) 0.0326(4) -0.0010(2) 0.0047(3) -0.0010(2)
O11 0.0171(9) 0.0349(11) 0.0390(12) 0.0123(9) 0.0028(8) -0.0005(8)
O12 0.0336(10) 0.0328(16) 0.0382(10) -0.0013(8) 0.0125(9) 0.0064(8)
O13 0.0305(11) 0.0260(10) 0.0498(13) -0.0043(9) 0.0043(10) -0.0099(8)
C10 0.0187(13) 0.0207(12) 0.0290(14) -0.0017(11) -0.0006(11) 0.0011(9)
N10 0.0202(11) 0.0176(10) 0.0247(11) 0.0008(8) 0.0031(9) 0.0000(8)
C11 0.0196(12) 0.0170(12) 0.0269(13) -0.0002(10) 0.0062(11) 0.0010(9)
C12 0.0297(16) 0.0223(15) 0.0345(17) 0.0000(11) 0.0031(13) 0.0059(11)
C13 0.0386(13) 0.0181(11) 0.0470(14) 0.003(2) 0.0115(11) 0.005(2)
C14 0.0360(13) 0.0192(13) 0.0420(14) -0.0044(19) 0.0115(11) -0.0044(18)
C15 0.0257(13) 0.0216(14) 0.0344(16) -0.0025(11) 0.0034(12) -0.0035(11)
N20 0.0216(11) 0.0243(11) 0.0248(11) -0.0019(8) 0.0026(9) 0.0033(8)
C21 0.0248(11) 0.0171(18) 0.0241(11) 0.0010(11) 0.0003(9) 0.0043(11)
C22 0.0286(15) 0.0355(15) 0.0278(15) -0.0015(12) 0.0001(12) 0.0002(12)
C23 0.0414(19) 0.0472(19) 0.0298(16) -0.0077(14) -0.0002(14) -0.0011(15)
C24 0.0400(18) 0.0458(19) 0.0352(17) -0.0070(14) 0.0107(14) 0.0069(15)
C25 0.0276(15) 0.0349(16) 0.0310(16) -0.0011(12) 0.0058(12) 0.0052(12)
C1M 0.059(3) 0.085(3) 0.062(3) -0.025(3) -0.006(2) 0.024(2)
O1M 0.0395(14) 0.075(2) 0.0458(15) -0.0156(13) 0.0048(12) 0.0083(13)
O1W 0.0340(12) 0.0388(13) 0.0540(15) -0.0137(11) 0.0154(11) -0.0084(10)
O2W 0.0661(16) 0.0327(13) 0.0330(12) -0.0003(10) 0.0137(12) 0.0004(12)

loop_
_atom_type_symbol
_atom_type_description
_atom_type_scat_dispersion_real
_atom_type_scat_dispersion_imag
_atom_type_scat_source
C C 0.0033 0.0016 'International Tables Vol C Tables 4.2.6.8 and 6.1.1.4'
H H 0.0000 0.0000 'International Tables Vol C Tables 4.2.6.8 and 6.1.1.4'
N N 0.0061 0.0033 'International Tables Vol C Tables 4.2.6.8 and 6.1.1.4'
O O 0.0106 0.0060 'International Tables Vol C Tables 4.2.6.8 and 6.1.1.4'
S S 0.1246 0.1234 'International Tables Vol C Tables 4.2.6.8 and 6.1.1.4'
Pt Pt -1.7033 8.3905 'International Tables Vol C Tables 4.2.6.8 and 6.1.1.4'

loop_
_geom_angle_atom_site_label_1
_geom_angle_atom_site_label_2
_geom_angle_atom_site_label_3
_geom_angle
O2 Pt1 O1 91.20(8)
O2 Pt1 C2 86.35(10)
O1 Pt1 C2 69.80(9)
O2 Pt1 N10 87.68(8)
O1 Pt1 N10 172.64(8)
C2 Pt1 N10 102.86(10)
O2 Pt1 O11 175.50(8)
O1 Pt1 O11 90.11(8)
C2 Pt1 O11 98.15(10)
N10 Pt1 O11 91.57(8)
O2 Pt1 N20 89.98(9)
O1 Pt1 N20 102.37(8)
C2 Pt1 N20 171.24(9)
N10 Pt1 N20 84.91(8)
O11 Pt1 N20 85.53(8)
Pt1 O2 H2 114(2)
C1 O1 Pt1 96.19(15)
O1 C1 C6 114.1(2)
O1 C1 C2 100.6(2)
C6 C1 C2 103.4(2)
O1 C1 H1A 110.1(17)
C6 C1 H1A 115.8(17)
C2 C1 H1A 111.7(18)
C3 C2 C1 103.9(3)
C3 C2 Pt1 120.73(18)
C1 C2 Pt1 91.58(17)
C3 C2 H2A 115(2)
C1 C2 H2A 119(2)
Pt1 C2 H2A 105(2)
C2 C3 C4 103.7(2)
C2 C3 C7 103.4(3)
C4 C3 C7 100.1(3)
C2 C3 H3A 115.8
C4 C3 H3A 115.8
C7 C3 H3A 115.8
C3 C4 C5 103.2(3)
C3 C4 H4A 111.1
C5 C4 H4A 111.1
C3 C4 H4B 111.1
C5 C4 H4B 111.1
H4A C4 H4B 109.1
C6 C5 C4 103.8(2)
C6 C5 H5A 111.0
C4 C5 H5A 111.0
C6 C5 H5B 111.0
C4 C5 H5B 111.0
H5A C5 H5B 109.0
C1 C6 C5 106.0(2)
C1 C6 C7 101.9(2)
C5 C6 C7 101.8(3)
C1 C6 H6A 115.2
C5 C6 H6A 115.2
C7 C6 H6A 115.2
C6 C7 C3 94.9(2)
C6 C7 H7A 112.8
C3 C7 H7A 112.8
C6 C7 H7B 112.8
C3 C7 H7B 112.8
H7A C7 H7B 110.2
O12 S1 O13 115.80(13)
O12 S1 O11 111.99(13)
O13 S1 O11 110.28(13)
O12 S1 C10 107.15(12)
O13 S1 C10 105.49(13)
O11 S1 C10 105.33(11)
S1 O11 Pt1 122.82(12)
C11 C10 C21 113.6(2)
C11 C10 S1 110.66(19)
C21 C10 S1 111.3(2)
C11 C10 H10 107.0
C21 C10 H10 107.0
S1 C10 H10 107.0
C15 N10 C11 119.7(2)
C15 N10 Pt1 119.69(18)
C11 N10 Pt1 120.60(16)
N10 C11 C12 120.8(2)
N10 C11 C10 117.6(2)
C12 C11 C10 121.6(2)
C11 C12 C13 119.3(3)
C11 C12 H12 120.3
C13 C12 H12 120.3
C14 C13 C12 119.7(4)
C14 C13 H13 120.1
C12 C13 H13 120.1
C15 C14 C13 118.5(4)
C15 C14 H14 120.7
C13 C14 H14 120.7
N10 C15 C14 121.9(3)
N10 C15 H15 119.0
C14 C15 H15 119.0
C21 N20 C25 119.5(2)
C21 N20 Pt1 118.59(17)
C25 N20 Pt1 121.89(19)
N20 C21 C22 121.0(3)
N20 C21 C10 116.1(2)
C22 C21 C10 122.9(2)
C23 C22 C21 119.8(3)
C23 C22 H22 120.1
C21 C22 H22 120.1
C22 C23 C24 119.0(3)
C22 C23 H23 120.5
C24 C23 H23 120.5
C25 C24 C23 119.0(3)
C25 C24 H24 120.5
C23 C24 H24 120.5
N20 C25 C24 121.8(3)
N20 C25 H25 119.1
C24 C25 H25 119.1
O1M C1M H1M1 109.5
O1M C1M H1M2 109.5
H1M1 C1M H1M2 109.5
O1M C1M H1M3 109.5
H1M1 C1M H1M3 109.5
H1M2 C1M H1M3 109.5
C1M O1M H1M 109(2)
H11W O1W H12W 108(2)
H21W O2W H22W 106(2)

loop_
_geom_bond_atom_site_label_1
_geom_bond_atom_site_label_2
_geom_bond_distance
Pt1 O2 1.9597(19)
Pt1 O1 1.9953(18)
Pt1 C2 2.046(3)
Pt1 N10 2.056(2)
Pt1 O11 2.0912(19)
Pt1 N20 2.206(2)
O2 H2 0.829(10)
O1 C1 1.461(4)
C1 C6 1.520(4)
C1 C2 1.544(4)
C1 H1A 0.961(17)
C2 C3 1.534(4)
C2 H2A 0.944(18)
C3 C4 1.543(4)
C3 C7 1.548(6)
C3 H3A 0.9900
C4 C5 1.551(5)
C4 H4A 0.9800
C4 H4B 0.9800
C5 C6 1.535(4)
C5 H5A 0.9800
C5 H5B 0.9800
C6 C7 1.538(4)
C6 H6A 0.9900
C7 H7A 0.9800
C7 H7B 0.9800
S1 O12 1.432(2)
S1 O13 1.441(2)
S1 O11 1.493(2)
S1 C10 1.811(3)
C10 C11 1.508(4)
C10 C21 1.512(4)
C10 H10 0.9900
N10 C15 1.349(3)
N10 C11 1.350(3)
C11 C12 1.381(4)
C12 C13 1.386(6)
C12 H12 0.9400
C13 C14 1.381(4)
C13 H13 0.9400
C14 C15 1.376(5)
C14 H14 0.9400
C15 H15 0.9400
N20 C21 1.346(3)
N20 C25 1.346(4)
C21 C22 1.379(4)
C22 C23 1.373(4)
C22 H22 0.9400
C23 C24 1.389(5)
C23 H23 0.9400
C24 C25 1.371(4)
C24 H24 0.9400
C25 H25 0.9400
C1M O1M 1.369(5)
C1M H1M1 0.9700
C1M H1M2 0.9700
C1M H1M3 0.9700
O1M H1M 0.828(20)
O1W H11W 0.832(20)
O1W H12W 0.822(20)
O2W H21W 0.827(20)
O2W H22W 0.828(20)

loop_
_geom_hbond_atom_site_label_D
_geom_hbond_atom_site_label_H
_geom_hbond_atom_site_label_A
_geom_hbond_distance_DH
_geom_hbond_distance_HA
_geom_hbond_distance_DA
_geom_hbond_angle_DHA
_geom_hbond_site_symmetry_A
O2 H2 O12 0.829(20) 2.166(24) 2.940(3) 156(3) 1_455
O1M H1M O2W 0.828(20) 1.878(21) 2.702(4) 173(3) .
O1W H11W O1 0.832(20) 1.930(23) 2.746(3) 166(3) .
O1W H12W O13 0.822(20) 2.047(23) 2.858(3) 169(3) 1_455
O2W H21W O2 0.827(20) 1.896(21) 2.713(3) 169(3) .
O2W H22W O1W 0.828(20) 1.952(21) 2.778(3) 176(4) 1_545

loop_
_geom_torsion_atom_site_label_1
_geom_torsion_atom_site_label_2
_geom_torsion_atom_site_label_3
_geom_torsion_atom_site_label_4
_geom_torsion
O2 Pt1 O1 C1 -76.35(17)
C2 Pt1 O1 C1 9.31(17)
O11 Pt1 O1 C1 107.96(17)
N20 Pt1 O1 C1 -166.60(17)
Pt1 O1 C1 C6 -121.8(2)
Pt1 O1 C1 C2 -11.8(2)
O1 C1 C2 C3 -110.8(2)
C6 C1 C2 C3 7.3(3)
O1 C1 C2 Pt1 11.5(2)
C6 C1 C2 Pt1 129.54(19)
O2 Pt1 C2 C3 -168.9(3)
O1 Pt1 C2 C3 98.5(3)
N10 Pt1 C2 C3 -82.1(3)
O11 Pt1 C2 C3 11.4(3)
O2 Pt1 C2 C1 83.86(17)
O1 Pt1 C2 C1 -8.76(16)
N10 Pt1 C2 C1 170.64(16)
O11 Pt1 C2 C1 -95.86(17)
C1 C2 C3 C4 -76.7(3)
Pt1 C2 C3 C4 -177.1(2)
C1 C2 C3 C7 27.4(3)
Pt1 C2 C3 C7 -73.0(3)
C2 C3 C4 C5 68.4(4)
C7 C3 C4 C5 -38.2(3)
C3 C4 C5 C6 4.1(3)
O1 C1 C6 C5 174.7(2)
C2 C1 C6 C5 66.4(3)
O1 C1 C6 C7 68.6(3)
C2 C1 C6 C7 -39.7(3)
C4 C5 C6 C1 -74.2(3)
C4 C5 C6 C7 31.9(3)
C1 C6 C7 C3 54.8(3)
C5 C6 C7 C3 -54.6(3)
C2 C3 C7 C6 -50.1(2)
C4 C3 C7 C6 56.8(2)
O12 S1 O11 Pt1 104.54(15)
O13 S1 O11 Pt1 -124.95(15)
C10 S1 O11 Pt1 -11.59(18)
O1 Pt1 O11 S1 154.84(15)
C2 Pt1 O11 S1 -135.55(16)
N10 Pt1 O11 S1 -32.32(16)
N20 Pt1 O11 S1 52.45(15)
O12 S1 C10 C11 -51.3(2)
O13 S1 C10 C11 -175.19(18)
O11 S1 C10 C11 68.1(2)
O12 S1 C10 C21 -178.60(18)
O13 S1 C10 C21 57.5(2)
O11 S1 C10 C21 -59.2(2)
O2 Pt1 N10 C15 46.8(2)
C2 Pt1 N10 C15 -39.0(2)
O11 Pt1 N10 C15 -137.7(2)
N20 Pt1 N10 C15 136.9(2)
O2 Pt1 N10 C11 -131.9(2)
C2 Pt1 N10 C11 142.3(2)
O11 Pt1 N10 C11 43.6(2)
N20 Pt1 N10 C11 -41.8(2)
C15 N10 C11 C12 -0.4(4)
Pt1 N10 C11 C12 178.3(2)
C15 N10 C11 C10 -179.1(2)
Pt1 N10 C11 C10 -0.4(3)
C21 C10 C11 N10 62.5(3)
S1 C10 C11 N10 -63.5(3)
C21 C10 C11 C12 -116.3(3)
S1 C10 C11 C12 117.7(3)
N10 C11 C12 C13 -0.4(4)
C10 C11 C12 C13 178.3(2)
C11 C12 C13 C14 0.7(4)
C12 C13 C14 C15 -0.2(4)
C11 N10 C15 C14 0.9(4)
Pt1 N10 C15 C14 -177.8(2)
C13 C14 C15 N10 -0.6(4)
O2 Pt1 N20 C21 133.3(2)
O1 Pt1 N20 C21 -135.5(2)
N10 Pt1 N20 C21 45.6(2)
O11 Pt1 N20 C21 -46.3(2)
O2 Pt1 N20 C25 -49.0(2)
O1 Pt1 N20 C25 42.2(2)
N10 Pt1 N20 C25 -136.6(2)
O11 Pt1 N20 C25 131.4(2)
C25 N20 C21 C22 -0.9(4)
Pt1 N20 C21 C22 176.9(2)
C25 N20 C21 C10 176.8(3)
Pt1 N20 C21 C10 -5.4(3)
C11 C10 C21 N20 -56.4(4)
S1 C10 C21 N20 69.4(3)
C11 C10 C21 C22 121.2(3)
S1 C10 C21 C22 -113.1(3)
N20 C21 C22 C23 0.7(5)
C10 C21 C22 C23 -176.8(3)
C21 C22 C23 C24 0.0(5)
C22 C23 C24 C25 -0.4(5)
C21 N20 C25 C24 0.4(5)
Pt1 N20 C25 C24 -177.3(3)
C23 C24 C25 N20 0.3(5)
